data_2215901
loop_
_publ_author_name
'Wu, Guang-Hui'
'Liu, Tian-Bao'
'Peng, Yan-Fen'
'Wu, Guo-Zhi'

_publ_section_title
;
 4,4',6,6'-Tetramethyl-2,2'-(propyldithio)dipyrimidine
;
_journal_coeditor_code FJ2044
_journal_issue 11
_journal_name_full 'Acta Crystallographica Section E'
_journal_page_first o4349
_journal_page_last o4349
_journal_paper_doi 10.1107/S1600536807050167
_journal_volume 63
_journal_year 2007
_chemical_formula_iupac 'C15 H20 N4 S2'
_chemical_formula_moiety 'C15 H20 N4 S2'
_chemical_formula_sum 'C15 H20 N4 S2'
_chemical_formula_weight 320.47
_chemical_name_systematic
;
4,4',6,6'-Tetramethyl-2,2'-(propyldithio)dipyrimidine
;
_space_group_IT_number 15
_symmetry_cell_setting monoclinic
_symmetry_space_group_name_Hall '-C 2yc'
_symmetry_space_group_name_H-M 'C 1 2/c 1'
_atom_sites_solution_hydrogens geom
_atom_sites_solution_primary direct
_atom_sites_solution_secondary difmap
_audit_creation_method SHELXL-97
_cell_angle_alpha 90.00
_cell_angle_beta 103.340(2)
_cell_angle_gamma 90.00
_cell_formula_units_Z 4
_cell_length_a 13.4654(14)
_cell_length_b 8.8808(9)
_cell_length_c 14.2371(16)
_cell_measurement_reflns_used 2114
_cell_measurement_temperature 298(2)
_cell_measurement_theta_max 27.56
_cell_measurement_theta_min 2.771
_cell_volume 1656.6(3)
_computing_cell_refinement 'APEX2 SMART (Bruker, ????)'
_computing_data_collection 'APEX2 SMART (Bruker, ????)'
_computing_data_reduction 'SAINT (Bruker, 1997)'
_computing_molecular_graphics 'SHELXTL (Sheldrick, 1997b)'
_computing_publication_material 'SHELXTL (Sheldrick, 1997b)'
_computing_structure_refinement 'SHELXL97 (Sheldrick, 1997a)'
_computing_structure_solution 'SHELXS97 (Sheldrick, 1997a)'
_diffrn_ambient_temperature 298(2)
_diffrn_measured_fraction_theta_full 0.999
_diffrn_measured_fraction_theta_max 0.999
_diffrn_measurement_device_type 'Bruker APEXII CCD area-detector'
_diffrn_measurement_method '\f and \w'
_diffrn_radiation_monochromator graphite
_diffrn_radiation_source 'fine-focus sealed tube'
_diffrn_radiation_type MoK\a
_diffrn_radiation_wavelength 0.71073
_diffrn_reflns_av_R_equivalents 0.0285
_diffrn_reflns_av_sigmaI/netI 0.0316
_diffrn_reflns_limit_h_max 9
_diffrn_reflns_limit_h_min -16
_diffrn_reflns_limit_k_max 10
_diffrn_reflns_limit_k_min -10
_diffrn_reflns_limit_l_max 16
_diffrn_reflns_limit_l_min -16
_diffrn_reflns_number 4000
_diffrn_reflns_theta_full 25.01
_diffrn_reflns_theta_max 25.01
_diffrn_reflns_theta_min 2.77
_exptl_absorpt_coefficient_mu 0.321
_exptl_absorpt_correction_T_max 0.8692
_exptl_absorpt_correction_T_min 0.8510
_exptl_absorpt_correction_type multi-scan
_exptl_absorpt_process_details '(SADABS; Sheldrick, 1996)'
_exptl_crystal_colour pale-yellow
_exptl_crystal_density_diffrn 1.285
_exptl_crystal_density_method 'not measured'
_exptl_crystal_description block
_exptl_crystal_F_000 680
_exptl_crystal_size_max 0.52
_exptl_crystal_size_mid 0.50
_exptl_crystal_size_min 0.45
_refine_diff_density_max 0.164
_refine_diff_density_min -0.286
_refine_ls_extinction_method none
_refine_ls_goodness_of_fit_ref 1.012
_refine_ls_hydrogen_treatment constr
_refine_ls_matrix_type full
_refine_ls_number_parameters 98
_refine_ls_number_reflns 1461
_refine_ls_number_restraints 0
_refine_ls_restrained_S_all 1.012
_refine_ls_R_factor_all 0.0510
_refine_ls_R_factor_gt 0.0396
_refine_ls_shift/su_max 0.000
_refine_ls_shift/su_mean 0.000
_refine_ls_structure_factor_coef Fsqd
_refine_ls_weighting_details 'calc w=1/[\s^2^(Fo^2^)+(0.0756P)^2^+0.7397P] where P=(Fo^2^+2Fc^2^)/3'
_refine_ls_weighting_scheme calc
_refine_ls_wR_factor_gt 0.1067
_refine_ls_wR_factor_ref 0.1231
_reflns_number_gt 1174
_reflns_number_total 1461
_reflns_threshold_expression I>2\s(I)
_cod_data_source_file fj2044.cif
_cod_data_source_block I
_cod_depositor_comments
;
The following automatic conversions were performed:
'_symmetry_cell_setting' value 'Monoclinic' changed to 'monoclinic'
according to '/home/saulius/struct/CIF-dictionaries/cif_core.dic'
dictionary named 'cif_core.dic' version 2.4.1 from 2010-06-29.

Automatic conversion script
Id: cif_fix_enum 1527 2010-12-29 10:47:43Z saulius 

The following automatic conversions were performed:

'_symmetry_cell_setting' value 'Monoclinic' changed to 'monoclinic'
according to /home/saulius/struct/CIF-dictionaries/cif_core.dic
dictionary named 'cif_core.dic' version 2.4.1 from 2010-06-29.

Automatic conversion script
Id: cif_fix_values 1715 2011-07-08 13:25:40Z adriana 
;
_cod_original_sg_symbol_H-M 'C 2/c'
_cod_database_code 2215901
_cod_database_fobs_code 2215901

loop_
_symmetry_equiv_pos_as_xyz
'x, y, z'
'-x, y, -z+1/2'
'x+1/2, y+1/2, z'
'-x+1/2, y+1/2, -z+1/2'
'-x, -y, -z'
'x, -y, z-1/2'
'-x+1/2, -y+1/2, -z'
'x+1/2, -y+1/2, z-1/2'

loop_
_atom_site_type_symbol
_atom_site_label
_atom_site_fract_x
_atom_site_fract_y
_atom_site_fract_z
_atom_site_U_iso_or_equiv
_atom_site_adp_type
_atom_site_calc_flag
_atom_site_refinement_flags
_atom_site_occupancy
N N1 0.41047(13) 0.20385(19) 0.45126(11) 0.0418(4) Uani d . 1
N N2 0.24595(13) 0.0889(2) 0.40016(12) 0.0471(5) Uani d . 1
S S1 0.29908(4) 0.25812(7) 0.27214(4) 0.0571(3) Uani d . 1
C C1 0.32337(15) 0.1745(2) 0.38755(13) 0.0409(5) Uani d . 1
C C2 0.25732(15) 0.0265(2) 0.48815(15) 0.0441(5) Uani d . 1
C C3 0.34420(16) 0.0511(2) 0.55924(14) 0.0455(5) Uani d . 1
H H3 0.3514 0.0080 0.6200 0.055 Uiso calc R 1
C C4 0.42034(15) 0.1404(2) 0.53904(14) 0.0427(5) Uani d . 1
C C5 0.17108(18) -0.0686(3) 0.50475(18) 0.0618(6) Uani d . 1
H H5A 0.1094 -0.0104 0.4918 0.093 Uiso calc R 1
H H5B 0.1861 -0.1023 0.5706 0.093 Uiso calc R 1
H H5C 0.1625 -0.1543 0.4625 0.093 Uiso calc R 1
C C6 0.51623(18) 0.1744(3) 0.61268(15) 0.0604(6) Uani d . 1
H H6A 0.5737 0.1645 0.5839 0.091 Uiso calc R 1
H H6B 0.5232 0.1050 0.6655 0.091 Uiso calc R 1
H H6C 0.5133 0.2753 0.6359 0.091 Uiso calc R 1
C C7 0.41447(15) 0.3608(2) 0.27135(14) 0.0463(5) Uani d . 1
H H7A 0.3985 0.4400 0.2233 0.056 Uiso calc R 1
H H7B 0.4385 0.4084 0.3338 0.056 Uiso calc R 1
C C8 0.5000 0.2651(3) 0.2500 0.0448(7) Uani d S 1
H H8A 0.4729 0.2008 0.1950 0.054 Uiso calc PR 0.50
H H8B 0.5271 0.2008 0.3050 0.054 Uiso calc PR 0.50

loop_
_atom_site_aniso_label
_atom_site_aniso_U_11
_atom_site_aniso_U_22
_atom_site_aniso_U_33
_atom_site_aniso_U_12
_atom_site_aniso_U_13
_atom_site_aniso_U_23
N1 0.0414(9) 0.0490(9) 0.0372(8) -0.0040(8) 0.0140(7) 0.0000(7)
N2 0.0423(10) 0.0542(10) 0.0480(10) -0.0044(8) 0.0170(8) -0.0052(8)
S1 0.0414(4) 0.0905(5) 0.0399(4) -0.0004(3) 0.0102(3) 0.0100(3)
C1 0.0399(11) 0.0473(11) 0.0389(10) 0.0022(9) 0.0161(9) -0.0032(8)
C2 0.0415(11) 0.0435(11) 0.0522(11) -0.0022(9) 0.0207(10) -0.0030(9)
C3 0.0520(12) 0.0457(11) 0.0430(11) -0.0003(9) 0.0194(10) 0.0047(9)
C4 0.0457(11) 0.0442(11) 0.0407(10) -0.0012(9) 0.0150(9) -0.0014(8)
C5 0.0560(14) 0.0636(14) 0.0709(15) -0.0157(12) 0.0251(12) -0.0003(12)
C6 0.0615(15) 0.0731(16) 0.0444(12) -0.0164(13) 0.0074(11) 0.0045(11)
C7 0.0484(12) 0.0551(13) 0.0386(10) 0.0044(10) 0.0167(9) 0.0070(9)
C8 0.0460(17) 0.0470(16) 0.0443(16) 0.000 0.0162(13) 0.000

loop_
_atom_type_symbol
_atom_type_description
_atom_type_scat_dispersion_real
_atom_type_scat_dispersion_imag
_atom_type_scat_source
C C 0.0033 0.0016 'International Tables Vol C Tables 4.2.6.8 and 6.1.1.4'
H H 0.0000 0.0000 'International Tables Vol C Tables 4.2.6.8 and 6.1.1.4'
N N 0.0061 0.0033 'International Tables Vol C Tables 4.2.6.8 and 6.1.1.4'
S S 0.1246 0.1234 'International Tables Vol C Tables 4.2.6.8 and 6.1.1.4'

loop_
_geom_angle_atom_site_label_1
_geom_angle_atom_site_label_2
_geom_angle_atom_site_label_3
_geom_angle_site_symmetry_1
_geom_angle_site_symmetry_3
_geom_angle
C1 N1 C4 . . 115.61(16)
C1 N2 C2 . . 115.78(17)
C1 S1 C7 . . 104.11(10)
N1 C1 N2 . . 127.70(18)
N1 C1 S1 . . 119.80(15)
N2 C1 S1 . . 112.47(14)
N2 C2 C3 . . 120.95(18)
N2 C2 C5 . . 116.95(18)
C3 C2 C5 . . 122.10(19)
C2 C3 C4 . . 118.99(18)
C2 C3 H3 . . 120.5
C4 C3 H3 . . 120.5
N1 C4 C3 . . 120.97(18)
N1 C4 C6 . . 116.77(17)
C3 C4 C6 . . 122.25(18)
C2 C5 H5A . . 109.5
C2 C5 H5B . . 109.5
H5A C5 H5B . . 109.5
C2 C5 H5C . . 109.5
H5A C5 H5C . . 109.5
H5B C5 H5C . . 109.5
C4 C6 H6A . . 109.5
C4 C6 H6B . . 109.5
H6A C6 H6B . . 109.5
C4 C6 H6C . . 109.5
H6A C6 H6C . . 109.5
H6B C6 H6C . . 109.5
C8 C7 S1 . . 114.38(15)
C8 C7 H7A . . 108.7
S1 C7 H7A . . 108.7
C8 C7 H7B . . 108.7
S1 C7 H7B . . 108.7
H7A C7 H7B . . 107.6
C7 C8 C7 . 2_655 111.9(2)
C7 C8 H8A . . 109.2
C7 C8 H8A 2_655 . 109.2
C7 C8 H8B . . 109.2
C7 C8 H8B 2_655 . 109.2
H8A C8 H8B . . 107.9

loop_
_geom_bond_atom_site_label_1
_geom_bond_atom_site_label_2
_geom_bond_site_symmetry_2
_geom_bond_distance
N1 C1 . 1.332(2)
N1 C4 . 1.349(2)
N2 C1 . 1.335(3)
N2 C2 . 1.346(3)
S1 C1 . 1.7634(19)
S1 C7 . 1.804(2)
C2 C3 . 1.376(3)
C2 C5 . 1.499(3)
C3 C4 . 1.378(3)
C3 H3 . 0.9300
C4 C6 . 1.494(3)
C5 H5A . 0.9600
C5 H5B . 0.9600
C5 H5C . 0.9600
C6 H6A . 0.9600
C6 H6B . 0.9600
C6 H6C . 0.9600
C7 C8 . 1.518(2)
C7 H7A . 0.9700
C7 H7B . 0.9700
C8 C7 2_655 1.518(2)
C8 H8A . 0.9700
C8 H8B . 0.9700

loop_
_geom_torsion_atom_site_label_1
_geom_torsion_atom_site_label_2
_geom_torsion_atom_site_label_3
_geom_torsion_atom_site_label_4
_geom_torsion_site_symmetry_4
_geom_torsion
C4 N1 C1 N2 . -0.8(3)
C4 N1 C1 S1 . 177.08(14)
C2 N2 C1 N1 . 0.8(3)
C2 N2 C1 S1 . -177.29(14)
C7 S1 C1 N1 . 3.68(19)
C7 S1 C1 N2 . -178.10(15)
C1 N2 C2 C3 . -0.1(3)
C1 N2 C2 C5 . 179.30(18)
N2 C2 C3 C4 . -0.3(3)
C5 C2 C3 C4 . -179.7(2)
C1 N1 C4 C3 . 0.3(3)
C1 N1 C4 C6 . -178.60(19)
C2 C3 C4 N1 . 0.2(3)
C2 C3 C4 C6 . 179.1(2)
C1 S1 C7 C8 . 81.15(13)
S1 C7 C8 C7 2_655 167.50(15)
